data_7233289
loop_
_publ_author_name
'Hlou\<skov\'a, Zuzana'
'Klikar, Milan'
'Pytela, Old\<rich'
'Almonasy, Numan'
'R\%u\<zi\<cka, Ale\<s'
'Jandov\'a, Veronika'
'Bure\<s, Filip'

_publ_section_title
;
 Structural elaboration of dicyanopyrazine: towards push--pull molecules
 with tailored photoredox activity
;
_journal_issue 41
_journal_name_full 'RSC Advances'
_journal_page_first 23797
_journal_paper_doi 10.1039/C9RA04731J
_journal_volume 9
_journal_year 2019
_chemical_formula_moiety 'C14 H6 N4 S2'
_chemical_formula_sum 'C14 H6 N4 S2'
_chemical_formula_weight 294.35
_space_group_crystal_system orthorhombic
_space_group_IT_number 61
_space_group_name_Hall '-P 2ac 2ab'
_space_group_name_H-M_alt 'P b c a'
_symmetry_space_group_name_Hall '-P 2ac 2ab'
_symmetry_space_group_name_H-M 'P b c a'
_atom_sites_solution_hydrogens geom
_audit_block_doi 10.5517/ccdc.csd.cc1p47cf
_audit_creation_method 'APEX3 v2016.5-0'
_audit_update_record
;
2017-05-30 deposited with the CCDC.    2019-07-15 downloaded from the CCDC.
;
_cell_angle_alpha 90
_cell_angle_beta 90
_cell_angle_gamma 90
_cell_formula_units_Z 8
_cell_length_a 7.0827(3)
_cell_length_b 18.8755(5)
_cell_length_c 19.6605(6)
_cell_measurement_reflns_used 26109
_cell_measurement_temperature 150(2)
_cell_measurement_theta_max 27.5
_cell_measurement_theta_min 1
_cell_volume 2628.40(15)
_computing_cell_refinement 'APEX3 v2016.5-0 (Bruker AXS)'
_computing_data_collection 'Bruker Instrument Service vV6.2.3'
_computing_data_reduction 'SAINT V8.37A (Bruker AXS Inc., 2015)'
_computing_molecular_graphics 'Platon (Spek, 2009)'
_computing_publication_material 'Platon (Spek, 2009)'
_computing_structure_refinement 'SHELXL-2013 (Sheldrick, 2013)'
_computing_structure_solution 'XT, VERSION 2014/5'
_diffrn_ambient_temperature 150(2)
_diffrn_detector_area_resol_mean 10.4167
_diffrn_measured_fraction_theta_full 0.995
_diffrn_measured_fraction_theta_max 0.991
_diffrn_measurement_device_type 'Bruker D8 - Venture'
_diffrn_measurement_method '\f and \w scans to fill the Ewald sphere'
_diffrn_radiation_type MoK\a
_diffrn_radiation_wavelength 0.71073
_diffrn_reflns_av_R_equivalents 0.0591
_diffrn_reflns_av_unetI/netI 0.0289
_diffrn_reflns_Laue_measured_fraction_full 0.995
_diffrn_reflns_Laue_measured_fraction_max 0.991
_diffrn_reflns_limit_h_max 9
_diffrn_reflns_limit_h_min -9
_diffrn_reflns_limit_k_max 24
_diffrn_reflns_limit_k_min -21
_diffrn_reflns_limit_l_max 25
_diffrn_reflns_limit_l_min -24
_diffrn_reflns_number 24122
_diffrn_reflns_point_group_measured_fraction_full 0.995
_diffrn_reflns_point_group_measured_fraction_max 0.991
_diffrn_reflns_theta_full 25.242
_diffrn_reflns_theta_max 27.560
_diffrn_reflns_theta_min 2.394
_diffrn_source 'sealed X-ray tube'
_exptl_absorpt_coefficient_mu 0.398
_exptl_absorpt_correction_T_max 0.7456
_exptl_absorpt_correction_T_min 0.6514
_exptl_absorpt_correction_type multi-scan
_exptl_absorpt_process_details
;
SADABS-2016/2 - Bruker AXS area detector
scaling and absorption correction
;
_exptl_crystal_colour yellow
_exptl_crystal_density_diffrn 1.488
_exptl_crystal_description block
_exptl_crystal_F_000 1200
_exptl_crystal_size_max 0.37
_exptl_crystal_size_mid 0.27
_exptl_crystal_size_min 0.23
_refine_diff_density_max 0.545
_refine_diff_density_min -0.354
_refine_diff_density_rms 0.065
_refine_ls_extinction_method none
_refine_ls_goodness_of_fit_ref 1.054
_refine_ls_hydrogen_treatment constr
_refine_ls_matrix_type full
_refine_ls_number_parameters 194
_refine_ls_number_reflns 3014
_refine_ls_number_restraints 202
_refine_ls_restrained_S_all 1.030
_refine_ls_R_factor_all 0.0585
_refine_ls_R_factor_gt 0.0431
_refine_ls_shift/su_max 0.000
_refine_ls_shift/su_mean 0.000
_refine_ls_structure_factor_coef Fsqd
_refine_ls_weighting_details 'w=1/[\s^2^(Fo^2^)+(0.0499P)^2^+2.0204P] where P=(Fo^2^+2Fc^2^)/3'
_refine_ls_weighting_scheme calc
_refine_ls_wR_factor_gt 0.0987
_refine_ls_wR_factor_ref 0.1053
_reflns_Friedel_coverage 0.000
_reflns_number_gt 2477
_reflns_number_total 3014
_reflns_threshold_expression 'I > 2\s(I)'
_cod_data_source_file c9ra04731j2.cif
_cod_data_source_block 2
_cod_database_code 7233289
_shelx_space_group_comment
;
The symmetry employed for this shelxl refinement is uniquely defined
by the following loop, which should always be used as a source of
symmetry information in preference to the above space-group names.
They are only intended as comments.
;
_shelx_estimated_absorpt_t_min 0.867
_shelx_estimated_absorpt_t_max 0.914
_exptl_absorpt_special_details
;
The ratio of minimum to maximum
apparent transmission was 0.874
;

loop_
_space_group_symop_operation_xyz
'x, y, z'
'-x+1/2, -y, z+1/2'
'-x, y+1/2, -z+1/2'
'x+1/2, -y+1/2, -z'
'-x, -y, -z'
'x-1/2, y, -z-1/2'
'x, -y-1/2, z-1/2'
'-x-1/2, y-1/2, z'

loop_
_atom_site_label
_atom_site_type_symbol
_atom_site_fract_x
_atom_site_fract_y
_atom_site_fract_z
_atom_site_U_iso_or_equiv
_atom_site_adp_type
_atom_site_occupancy
_atom_site_site_symmetry_order
_atom_site_calc_flag
_atom_site_refinement_flags_posn
_atom_site_refinement_flags_adp
_atom_site_refinement_flags_occupancy
_atom_site_disorder_assembly
_atom_site_disorder_group
C1 C 0.8905(3) 0.38993(11) 0.65747(10) 0.0271(5) Uani 1 1 d . U . . .
N1 N 0.9308(4) 0.39385(12) 0.71349(9) 0.0440(6) Uani 1 1 d . U . . .
C2 C 0.8430(3) 0.51954(10) 0.58103(9) 0.0188(4) Uani 1 1 d . U . . .
N2 N 0.8833(3) 0.57325(9) 0.60409(9) 0.0264(4) Uani 1 1 d . U . . .
S2 S 0.62187(7) 0.46826(3) 0.34568(2) 0.02249(14) Uani 1 1 d . U . . .
N3 N 0.8345(2) 0.32587(8) 0.55448(8) 0.0193(3) Uani 1 1 d . U . . .
C3 C 0.8391(3) 0.38863(10) 0.58609(9) 0.0188(4) Uani 1 1 d . U . . .
C6 C 0.8038(3) 0.45100(10) 0.55095(9) 0.0165(4) Uani 1 1 d . U . . .
C5 C 0.7156(3) 0.38789(9) 0.45679(9) 0.0150(4) Uani 1 1 d . U . . .
N4 N 0.7374(2) 0.45075(8) 0.48749(7) 0.0166(3) Uani 1 1 d . U . . .
C4 C 0.7846(3) 0.32465(10) 0.48905(9) 0.0172(4) Uani 1 1 d . U . . .
C7 C 0.8094(3) 0.25644(10) 0.45524(9) 0.0182(4) Uani 1 1 d D U . . .
C11 C 0.6224(3) 0.38955(9) 0.39090(9) 0.0166(4) Uani 1 1 d . U . . .
C12 C 0.5196(3) 0.33820(11) 0.35714(10) 0.0224(4) Uani 1 1 d . U . . .
H12 H 0.5001 0.2916 0.3740 0.027 Uiso 1 1 calc R U . . .
C13 C 0.4467(3) 0.36326(12) 0.29455(10) 0.0284(5) Uani 1 1 d . U . . .
H13 H 0.3731 0.3350 0.2647 0.034 Uiso 1 1 calc R U . . .
C14 C 0.4924(3) 0.43146(12) 0.28157(10) 0.0277(5) Uani 1 1 d . U . . .
H14 H 0.4566 0.4560 0.2414 0.033 Uiso 1 1 calc R U . . .
S1 S 0.89881(10) 0.24747(3) 0.37312(3) 0.0249(2) Uani 0.842(2) 1 d D U P A 1
C8 C 0.7875(4) 0.19066(14) 0.48382(16) 0.0169(5) Uani 0.842(2) 1 d D U P A 1
H8 H 0.7472 0.1837 0.5294 0.020 Uiso 0.842(2) 1 calc R U P A 1
C9 C 0.8300(15) 0.1343(2) 0.4394(2) 0.0220(8) Uani 0.842(2) 1 d D U P A 1
H9 H 0.8139 0.0858 0.4508 0.026 Uiso 0.842(2) 1 calc R U P A 1
C10 C 0.8967(6) 0.15727(18) 0.37868(17) 0.0238(8) Uani 0.842(2) 1 d D U P A 1
H10 H 0.9375 0.1266 0.3433 0.029 Uiso 0.842(2) 1 calc R U P A 1
S1A S 0.7687(8) 0.1850(2) 0.5063(2) 0.0249(2) Uani 0.158(2) 1 d D U P A 2
C8A C 0.852(2) 0.2382(7) 0.3893(4) 0.0169(5) Uani 0.158(2) 1 d D U P A 2
H8A H 0.8722 0.2711 0.3534 0.020 Uiso 0.158(2) 1 calc R U P A 2
C9A C 0.862(4) 0.1646(8) 0.3821(7) 0.0220(8) Uani 0.158(2) 1 d D U P A 2
H9A H 0.8808 0.1406 0.3402 0.026 Uiso 0.158(2) 1 calc R U P A 2
C10A C 0.842(9) 0.1310(10) 0.4451(10) 0.0238(8) Uani 0.158(2) 1 d D U P A 2
H10A H 0.8676 0.0822 0.4522 0.029 Uiso 0.158(2) 1 calc R U P A 2

loop_
_atom_site_aniso_label
_atom_site_aniso_U_11
_atom_site_aniso_U_22
_atom_site_aniso_U_33
_atom_site_aniso_U_23
_atom_site_aniso_U_13
_atom_site_aniso_U_12
C1 0.0341(13) 0.0291(11) 0.0182(10) 0.0001(8) 0.0008(8) 0.0018(9)
N1 0.0618(15) 0.0519(13) 0.0183(9) -0.0003(9) -0.0057(9) 0.0006(11)
C2 0.0164(10) 0.0250(10) 0.0151(8) -0.0015(7) 0.0022(7) 0.0003(8)
N2 0.0250(10) 0.0282(9) 0.0262(9) -0.0078(7) 0.0008(7) -0.0024(7)
S2 0.0249(3) 0.0248(3) 0.0178(2) 0.00491(19) -0.00109(19) 0.0015(2)
N3 0.0219(9) 0.0210(8) 0.0151(7) 0.0013(6) 0.0007(6) 0.0016(7)
C3 0.0178(10) 0.0252(9) 0.0134(8) -0.0002(7) 0.0006(7) 0.0011(8)
C6 0.0138(9) 0.0204(9) 0.0154(8) -0.0031(7) 0.0024(7) -0.0015(7)
C5 0.0151(9) 0.0163(8) 0.0138(8) 0.0004(7) 0.0032(7) 0.0006(7)
N4 0.0168(8) 0.0166(7) 0.0164(7) -0.0014(6) 0.0003(6) 0.0003(6)
C4 0.0178(9) 0.0185(9) 0.0154(8) 0.0006(7) 0.0015(7) -0.0008(7)
C7 0.0202(10) 0.0200(9) 0.0146(8) -0.0005(7) -0.0016(7) 0.0032(8)
C11 0.0169(9) 0.0180(8) 0.0149(8) -0.0001(7) 0.0005(7) 0.0035(7)
C12 0.0233(11) 0.0223(9) 0.0217(9) -0.0061(8) -0.0025(8) 0.0035(8)
C13 0.0240(11) 0.0396(12) 0.0216(10) -0.0121(9) -0.0052(8) 0.0036(9)
C14 0.0255(12) 0.0429(13) 0.0147(9) 0.0020(8) -0.0040(8) 0.0076(9)
S1 0.0390(5) 0.0198(3) 0.0158(3) 0.0017(2) 0.0052(3) 0.0074(3)
C8 0.0161(12) 0.0210(12) 0.0136(12) 0.0001(10) 0.0010(10) -0.0017(9)
C9 0.023(2) 0.0177(11) 0.0250(13) -0.0002(9) -0.0068(15) 0.0025(11)
C10 0.026(2) 0.0239(13) 0.0211(11) -0.0052(10) -0.0031(10) 0.0083(11)
S1A 0.0390(5) 0.0198(3) 0.0158(3) 0.0017(2) 0.0052(3) 0.0074(3)
C8A 0.0161(12) 0.0210(12) 0.0136(12) 0.0001(10) 0.0010(10) -0.0017(9)
C9A 0.023(2) 0.0177(11) 0.0250(13) -0.0002(9) -0.0068(15) 0.0025(11)
C10A 0.026(2) 0.0239(13) 0.0211(11) -0.0052(10) -0.0031(10) 0.0083(11)

loop_
_atom_type_symbol
_atom_type_description
_atom_type_scat_dispersion_real
_atom_type_scat_dispersion_imag
_atom_type_scat_source
C C 0.0033 0.0016 'International Tables Vol C Tables 4.2.6.8 and 6.1.1.4'
H H 0.0000 0.0000 'International Tables Vol C Tables 4.2.6.8 and 6.1.1.4'
N N 0.0061 0.0033 'International Tables Vol C Tables 4.2.6.8 and 6.1.1.4'
S S 0.1246 0.1234 'International Tables Vol C Tables 4.2.6.8 and 6.1.1.4'

loop_
_citation_id
_citation_doi
_citation_year
1 10.1002/slct.201800719 2018

loop_
_geom_angle_atom_site_label_1
_geom_angle_atom_site_label_2
_geom_angle_atom_site_label_3
_geom_angle
N1 C1 C3 177.2(2)
N2 C2 C6 176.6(2)
C14 S2 C11 91.79(10)
C4 N3 C3 118.00(16)
N3 C3 C6 121.02(17)
N3 C3 C1 118.07(17)
C6 C3 C1 120.85(18)
N4 C6 C3 121.77(17)
N4 C6 C2 116.90(16)
C3 C6 C2 121.31(17)
N4 C5 C4 119.81(16)
N4 C5 C11 115.76(16)
C4 C5 C11 124.42(16)
C6 N4 C5 117.73(16)
N3 C4 C5 120.09(16)
N3 C4 C7 114.98(16)
C5 C4 C7 124.92(16)
C8 C7 C4 126.7(2)
C8A C7 C4 132.6(5)
C8A C7 S1A 113.2(5)
C4 C7 S1A 114.13(19)
C8 C7 S1 109.44(17)
C4 C7 S1 123.48(14)
C12 C11 C5 130.68(17)
C12 C11 S2 110.73(14)
C5 C11 S2 118.49(13)
C11 C12 C13 112.04(19)
C11 C12 H12 124.0
C13 C12 H12 124.0
C14 C13 C12 113.28(19)
C14 C13 H13 123.4
C12 C13 H13 123.4
C13 C14 S2 112.13(15)
C13 C14 H14 123.9
S2 C14 H14 123.9
C10 S1 C7 91.97(12)
C7 C8 C9 113.9(3)
C7 C8 H8 123.0
C9 C8 H8 123.0
C10 C9 C8 112.3(3)
C10 C9 H9 123.8
C8 C9 H9 123.8
C9 C10 S1 112.2(3)
C9 C10 H10 123.9
S1 C10 H10 123.9
C10A S1A C7 90.3(6)
C7 C8A C9A 110.8(7)
C7 C8A H8A 124.6
C9A C8A H8A 124.6
C8A C9A C10A 110.9(10)
C8A C9A H9A 124.6
C10A C9A H9A 124.6
C9A C10A S1A 113.3(13)
C9A C10A H10A 123.3
S1A C10A H10A 123.3

loop_
_geom_bond_atom_site_label_1
_geom_bond_atom_site_label_2
_geom_bond_distance
C1 N1 1.140(3)
C1 C3 1.450(3)
C2 N2 1.147(3)
C2 C6 1.449(3)
S2 C14 1.707(2)
S2 C11 1.7313(18)
N3 C4 1.334(2)
N3 C3 1.338(2)
C3 C6 1.388(3)
C6 N4 1.333(2)
C5 N4 1.340(2)
C5 C4 1.437(2)
C5 C11 1.454(2)
C4 C7 1.460(3)
C7 C8 1.372(3)
C7 C8A 1.376(8)
C7 S1A 1.705(5)
C7 S1 1.7424(19)
C11 C12 1.382(3)
C12 C13 1.416(3)
C12 H12 0.9500
C13 C14 1.352(3)
C13 H13 0.9500
C14 H14 0.9500
S1 C10 1.706(3)
C8 C9 1.408(5)
C8 H8 0.9500
C9 C10 1.355(5)
C9 H9 0.9500
C10 H10 0.9500
S1A C10A 1.66(3)
C8A C9A 1.397(9)
C8A H8A 0.9500
C9A C10A 1.398(7)
C9A H9A 0.9500
C10A H10A 0.9500
